data_4518744
loop_
_publ_author_name
'Wu, Siqin'
'Zhou, Bo'
'Yan, Dongpeng'

_publ_section_title
;
 Low-Dimensional Organic Metal Halide Hybrids with Excitation-Dependent
 Optical Waveguides from Visible to Near-Infrared Emission.
;
_journal_name_full 'ACS applied materials &amp; interfaces'
_journal_paper_doi 10.1021/acsami.1c03926
_journal_year 2021
_chemical_formula_sum 'C20 H18 Cl8 N2 O0 Pb3'
_chemical_formula_weight 1191.53
_space_group_crystal_system triclinic
_space_group_IT_number 2
_space_group_name_Hall '-P 1'
_space_group_name_H-M_alt 'P -1'
_atom_sites_solution_hydrogens geom
_audit_creation_method SHELXL-2016/6
_cell_angle_alpha 98.133(3)
_cell_angle_beta 95.017(3)
_cell_angle_gamma 96.152(3)
_cell_formula_units_Z 1
_cell_length_a 4.28160(10)
_cell_length_b 12.0065(4)
_cell_length_c 14.4461(5)
_cell_measurement_reflns_used 7408
_cell_measurement_temperature 100(10)
_cell_measurement_theta_max 75.7700
_cell_measurement_theta_min 3.7200
_cell_volume 726.95(4)
_computing_cell_refinement 'CrysAlisPro 1.171.40.84a (Rigaku OD, 2020)'
_computing_data_collection 'CrysAlisPro 1.171.40.84a (Rigaku OD, 2020)'
_computing_data_reduction 'CrysAlisPro 1.171.40.84a (Rigaku OD, 2020)'
_computing_structure_refinement 'SHELXL-2016/6 (Sheldrick, 2016)'
_diffrn_ambient_temperature 100(10)
_diffrn_measured_fraction_theta_full 0.997
_diffrn_measured_fraction_theta_max 0.955
_diffrn_measurement_device_type 'XtaLAB Synergy R, DW system, HyPix'
_diffrn_measurement_method '\w scans'
_diffrn_radiation_type CuK\a
_diffrn_radiation_wavelength 1.54178
_diffrn_reflns_av_R_equivalents 0.0323
_diffrn_reflns_av_unetI/netI 0.0289
_diffrn_reflns_Laue_measured_fraction_full 0.997
_diffrn_reflns_Laue_measured_fraction_max 0.955
_diffrn_reflns_limit_h_max 5
_diffrn_reflns_limit_h_min -5
_diffrn_reflns_limit_k_max 14
_diffrn_reflns_limit_k_min -15
_diffrn_reflns_limit_l_max 17
_diffrn_reflns_limit_l_min -17
_diffrn_reflns_number 8443
_diffrn_reflns_point_group_measured_fraction_full 0.997
_diffrn_reflns_point_group_measured_fraction_max 0.955
_diffrn_reflns_theta_full 67.679
_diffrn_reflns_theta_max 75.738
_diffrn_reflns_theta_min 3.746
_diffrn_source 'Rotating-anode X-ray tube'
_exptl_absorpt_coefficient_mu 40.096
_exptl_absorpt_correction_T_max 1.00000
_exptl_absorpt_correction_T_min 0.21263
_exptl_absorpt_correction_type multi-scan
_exptl_absorpt_process_details
;
CrysAlisPro 1.171.40.84a (Rigaku Oxford Diffraction, 2020)
Empirical absorption correction using spherical harmonics,
implemented in SCALE3 ABSPACK scaling algorithm.
;
_exptl_crystal_colour red
_exptl_crystal_density_diffrn 2.722
_exptl_crystal_description plate
_exptl_crystal_F_000 534
_exptl_crystal_size_max 0.3
_exptl_crystal_size_mid 0.28
_exptl_crystal_size_min 0.2
_refine_diff_density_max 1.358
_refine_diff_density_min -2.809
_refine_diff_density_rms 0.269
_refine_ls_extinction_method none
_refine_ls_goodness_of_fit_ref 1.038
_refine_ls_hydrogen_treatment constr
_refine_ls_matrix_type full
_refine_ls_number_parameters 151
_refine_ls_number_reflns 2898
_refine_ls_number_restraints 0
_refine_ls_restrained_S_all 1.038
_refine_ls_R_factor_all 0.0364
_refine_ls_R_factor_gt 0.0351
_refine_ls_shift/su_max 0.001
_refine_ls_shift/su_mean 0.000
_refine_ls_structure_factor_coef Fsqd
_refine_ls_weighting_details 'w=1/[\s^2^(Fo^2^)+(0.0742P)^2^+0.2473P] where P=(Fo^2^+2Fc^2^)/3'
_refine_ls_weighting_scheme calc
_refine_ls_wR_factor_gt 0.0971
_refine_ls_wR_factor_ref 0.0986
_reflns_Friedel_coverage 0.000
_reflns_number_gt 2748
_reflns_number_total 2898
_reflns_threshold_expression 'I > 2\s(I)'
_cod_data_source_file am1c03926_si_004.cif
_cod_data_source_block 1
_cod_original_cell_volume 726.94(4)
_cod_database_code 4518744
_shelx_shelxl_version_number 2016/6
_shelx_space_group_comment
;
The symmetry employed for this shelxl refinement is uniquely defined
by the following loop, which should always be used as a source of
symmetry information in preference to the above space-group names.
They are only intended as comments.
;

loop_
_space_group_symop_operation_xyz
'x, y, z'
'-x, -y, -z'

loop_
_atom_site_label
_atom_site_type_symbol
_atom_site_fract_x
_atom_site_fract_y
_atom_site_fract_z
_atom_site_U_iso_or_equiv
_atom_site_adp_type
_atom_site_occupancy
_atom_site_site_symmetry_order
_atom_site_calc_flag
_atom_site_refinement_flags_posn
_atom_site_refinement_flags_adp
_atom_site_refinement_flags_occupancy
_atom_site_disorder_assembly
_atom_site_disorder_group
Pb1 Pb 0.500000 1.000000 1.000000 0.03910(13) Uani 1 2 d S . P . .
Pb2 Pb 0.86042(5) 0.86272(2) 0.73303(2) 0.03597(12) Uani 1 1 d . . . . .
C1 C 0.9178(16) 0.5837(5) 0.9511(5) 0.0473(15) Uani 1 1 d . . . . .
H1A H 0.863626 0.641012 0.917989 0.057 Uiso 1 1 calc R U . . .
C2 C 0.7764(16) 0.4738(6) 0.9202(5) 0.0433(13) Uani 1 1 d . . . . .
C3 C 0.8661(17) 0.3894(5) 0.9714(5) 0.0507(16) Uani 1 1 d . . . . .
H3 H 0.777780 0.314563 0.952439 0.061 Uiso 1 1 calc R U . . .
C4 C 0.5529(17) 0.4537(6) 0.8358(6) 0.0515(17) Uani 1 1 d . . . . .
H4 H 0.509090 0.516140 0.807634 0.062 Uiso 1 1 calc R U . . .
C5 C 0.4076(18) 0.3531(5) 0.7961(5) 0.0498(16) Uani 1 1 d . . . . .
H5 H 0.446100 0.291075 0.825426 0.060 Uiso 1 1 calc R U . . .
C6 C 0.1939(16) 0.3325(6) 0.7107(5) 0.0458(14) Uani 1 1 d . . . . .
C7 C 0.0825(17) 0.4174(5) 0.6605(5) 0.0495(15) Uani 1 1 d . . . . .
H7 H 0.145975 0.493723 0.682765 0.059 Uiso 1 1 calc R U . . .
C8 C -0.1131(18) 0.3868(6) 0.5814(6) 0.0559(17) Uani 1 1 d . . . . .
H8 H -0.184011 0.442655 0.549216 0.067 Uiso 1 1 calc R U . . .
C9 C -0.109(2) 0.1963(6) 0.5925(6) 0.064(2) Uani 1 1 d . . . . .
H9 H -0.175684 0.120659 0.568129 0.077 Uiso 1 1 calc R U . . .
C10 C 0.083(2) 0.2218(6) 0.6712(6) 0.0607(19) Uani 1 1 d . . . . .
H10 H 0.145414 0.163118 0.701373 0.073 Uiso 1 1 calc R U . . .
Cl1 Cl -0.0079(6) 1.08190(16) 0.89170(15) 0.0549(4) Uani 1 1 d . . . . .
Cl2 Cl 0.4029(5) 0.79959(15) 0.85719(14) 0.0528(4) Uani 1 1 d . . . . .
Cl3 Cl 0.3800(4) 0.94738(13) 0.62988(13) 0.0486(4) Uani 1 1 d . . . . .
Cl4 Cl 0.6959(4) 0.66626(13) 0.62128(14) 0.0560(4) Uani 1 1 d . . . . .
N1 N -0.2094(19) 0.2775(7) 0.5475(5) 0.0597(19) Uani 1 1 d . . . . .
H1 H -0.335809 0.259845 0.496651 0.072 Uiso 1 1 calc R U . . .

loop_
_atom_site_aniso_label
_atom_site_aniso_U_11
_atom_site_aniso_U_22
_atom_site_aniso_U_33
_atom_site_aniso_U_23
_atom_site_aniso_U_13
_atom_site_aniso_U_12
Pb1 0.0299(2) 0.0538(2) 0.0331(2) 0.00110(15) 0.00778(15) 0.00620(15)
Pb2 0.02884(17) 0.04063(17) 0.03800(18) 0.00290(11) 0.00791(11) 0.00269(11)
C1 0.048(3) 0.038(3) 0.064(4) 0.019(3) 0.017(3) 0.012(2)
C2 0.043(3) 0.047(3) 0.042(3) 0.009(3) 0.015(3) 0.006(3)
C3 0.057(4) 0.032(3) 0.066(5) 0.012(3) 0.016(3) 0.001(3)
C4 0.050(4) 0.043(3) 0.069(5) 0.019(3) 0.022(3) 0.012(3)
C5 0.060(4) 0.032(3) 0.063(4) 0.014(3) 0.020(3) 0.010(3)
C6 0.046(3) 0.052(3) 0.045(4) 0.012(3) 0.020(3) 0.009(3)
C7 0.052(4) 0.038(3) 0.059(4) 0.003(3) 0.012(3) 0.003(3)
C8 0.054(4) 0.052(4) 0.068(5) 0.025(3) 0.011(3) 0.011(3)
C9 0.095(6) 0.036(3) 0.060(5) 0.006(3) 0.022(4) -0.011(3)
C10 0.082(5) 0.043(3) 0.059(5) 0.016(3) 0.008(4) 0.003(3)
Cl1 0.0690(12) 0.0437(8) 0.0542(10) 0.0089(7) 0.0136(9) 0.0082(8)
Cl2 0.0526(9) 0.0530(9) 0.0598(11) 0.0237(8) 0.0163(8) 0.0097(7)
Cl3 0.0558(9) 0.0400(7) 0.0530(10) 0.0136(6) 0.0111(8) 0.0059(6)
Cl4 0.0604(10) 0.0407(7) 0.0652(11) 0.0000(7) 0.0049(8) 0.0101(7)
N1 0.064(5) 0.070(4) 0.039(3) 0.002(3) 0.002(3) -0.009(4)

loop_
_atom_type_symbol
_atom_type_description
_atom_type_scat_dispersion_real
_atom_type_scat_dispersion_imag
_atom_type_scat_source
C C 0.0181 0.0091 'International Tables Vol C Tables 4.2.6.8 and 6.1.1.4'
H H 0.0000 0.0000 'International Tables Vol C Tables 4.2.6.8 and 6.1.1.4'
N N 0.0311 0.0180 'International Tables Vol C Tables 4.2.6.8 and 6.1.1.4'
O O 0.0492 0.0322 'International Tables Vol C Tables 4.2.6.8 and 6.1.1.4'
Cl Cl 0.3639 0.7018 'International Tables Vol C Tables 4.2.6.8 and 6.1.1.4'
Pb Pb -4.0753 8.5060 'International Tables Vol C Tables 4.2.6.8 and 6.1.1.4'

loop_
_geom_angle_atom_site_label_1
_geom_angle_atom_site_label_2
_geom_angle_atom_site_label_3
_geom_angle
_geom_angle_site_symmetry_1
_geom_angle_site_symmetry_3
_geom_angle_publ_flag
Cl1 Pb1 Cl1 180.0 2_577 1_655 ?
Cl1 Pb1 Cl1 85.01(6) 2_577 . ?
Cl1 Pb1 Cl1 94.99(6) 1_655 . ?
Cl1 Pb1 Cl1 94.99(6) 2_577 2_677 ?
Cl1 Pb1 Cl1 85.01(6) 1_655 2_677 ?
Cl1 Pb1 Cl1 180.0 . 2_677 ?
Cl1 Pb1 Cl2 94.42(5) 2_577 . ?
Cl1 Pb1 Cl2 85.58(5) 1_655 . ?
Cl1 Pb1 Cl2 86.24(6) . . ?
Cl1 Pb1 Cl2 93.76(6) 2_677 . ?
Cl1 Pb1 Cl2 85.58(5) 2_577 2_677 ?
Cl1 Pb1 Cl2 94.42(5) 1_655 2_677 ?
Cl1 Pb1 Cl2 93.76(6) . 2_677 ?
Cl1 Pb1 Cl2 86.24(6) 2_677 2_677 ?
Cl2 Pb1 Cl2 180.00(7) . 2_677 ?
Cl4 Pb2 Cl3 87.17(6) . . ?
Cl4 Pb2 Cl2 90.16(6) . . ?
Cl3 Pb2 Cl2 88.00(5) . . ?
Cl4 Pb2 Cl3 97.06(6) . 1_655 ?
Cl3 Pb2 Cl3 96.19(5) . 1_655 ?
Cl2 Pb2 Cl3 171.81(6) . 1_655 ?
Cl4 Pb2 Cl2 99.65(6) . 1_655 ?
Cl3 Pb2 Cl2 173.15(5) . 1_655 ?
Cl2 Pb2 Cl2 92.63(5) . 1_655 ?
Cl3 Pb2 Cl2 82.39(5) 1_655 1_655 ?
C3 C1 C2 122.2(6) 2_767 . ?
C1 C2 C3 117.3(7) . . ?
C1 C2 C4 117.9(6) . . ?
C3 C2 C4 124.8(6) . . ?
C1 C3 C2 120.5(6) 2_767 . ?
C5 C4 C2 124.8(6) . . ?
C4 C5 C6 124.9(6) . . ?
C10 C6 C7 115.0(7) . . ?
C10 C6 C5 119.2(6) . . ?
C7 C6 C5 125.8(6) . . ?
C8 C7 C6 119.9(6) . . ?
C7 C8 N1 121.5(7) . . ?
C10 C9 N1 120.8(7) . . ?
C9 C10 C6 122.6(7) . . ?
Pb1 Cl1 Pb1 94.99(6) 1_455 . ?
Pb2 Cl2 Pb1 100.31(6) . . ?
Pb2 Cl2 Pb2 92.63(5) . 1_455 ?
Pb1 Cl2 Pb2 99.15(5) . 1_455 ?
Pb2 Cl3 Pb2 96.19(5) . 1_455 ?
C9 N1 C8 120.1(7) . . ?

loop_
_geom_bond_atom_site_label_1
_geom_bond_atom_site_label_2
_geom_bond_distance
_geom_bond_site_symmetry_2
_geom_bond_publ_flag
Pb1 Cl1 2.902(2) 2_577 ?
Pb1 Cl1 2.902(2) 1_655 ?
Pb1 Cl1 2.905(2) . ?
Pb1 Cl1 2.905(2) 2_677 ?
Pb1 Cl2 2.907(2) . ?
Pb1 Cl2 2.907(2) 2_677 ?
Pb2 Cl4 2.6521(17) . ?
Pb2 Cl3 2.7973(18) . ?
Pb2 Cl2 2.8826(18) . ?
Pb2 Cl3 2.9540(18) 1_655 ?
Pb2 Cl2 3.037(2) 1_655 ?
C1 C3 1.366(11) 2_767 ?
C1 C2 1.386(9) . ?
C2 C3 1.402(9) . ?
C2 C4 1.458(11) . ?
C4 C5 1.325(10) . ?
C5 C6 1.445(11) . ?
C6 C10 1.387(10) . ?
C6 C7 1.430(9) . ?
C7 C8 1.338(11) . ?
C8 N1 1.341(10) . ?
C9 C10 1.322(12) . ?
C9 N1 1.333(11) . ?

loop_
_geom_hbond_atom_site_label_D
_geom_hbond_atom_site_label_H
_geom_hbond_atom_site_label_A
_geom_hbond_distance_DH
_geom_hbond_distance_HA
_geom_hbond_distance_DA
_geom_hbond_angle_DHA
_geom_hbond_site_symmetry_A
N1 H1 Cl4 0.86 2.52 3.259(8) 145.2 2_566
N1 H1 Cl3 0.86 2.85 3.418(8) 125.2 2_566
C10 H10 Cl3 0.93 2.96 3.648(8) 131.9 1_545
C9 H9 Cl3 0.93 2.89 3.462(8) 120.9 2_566
C9 H9 Cl3 0.93 2.95 3.642(7) 132.1 1_445
C8 H8 Cl4 0.93 2.86 3.518(7) 129.2 1_455
